data_7056555
loop_
_publ_author_name
'Li, Xiaoqin'
'Ma, Dan'
'Cao, Bingran'
'Lu, Ying'

_publ_section_title
;
 Windmill-type mixed-metal clusters containing schiff-base ligands as
 efficient catalyst for cyclohexene oxidation
;
_journal_name_full 'New J. Chem.'
_journal_paper_doi 10.1039/C7NJ02359F
_journal_year 2017
_chemical_formula_sum 'C84 H102 Cl6 Cu7 Mn2 N12 O21'
_chemical_formula_weight 2383.21
_space_group_crystal_system trigonal
_space_group_IT_number 148
_space_group_name_Hall '-R 3'
_space_group_name_H-M_alt 'R -3 :H'
_symmetry_space_group_name_Hall '-R 3'
_symmetry_space_group_name_H-M 'R -3 :H'
_atom_sites_solution_hydrogens mixed
_audit_creation_method SHELXL-2014/7
_audit_update_record
;
2017-06-23 deposited with the CCDC.
2017-08-28 downloaded from the CCDC.
;
_cell_angle_alpha 90
_cell_angle_beta 90
_cell_angle_gamma 120
_cell_formula_units_Z 3
_cell_length_a 22.3264(3)
_cell_length_b 22.3264(3)
_cell_length_c 16.4388(6)
_cell_measurement_reflns_used 7623
_cell_measurement_temperature 293(2)
_cell_measurement_theta_max 25.6876
_cell_measurement_theta_min 2.6927
_cell_volume 7096.4(3)
_computing_structure_refinement 'SHELXL-2014/7 (Sheldrick, 2014)'
_diffrn_ambient_temperature 293(2)
_diffrn_measured_fraction_theta_full 0.995
_diffrn_measured_fraction_theta_max 0.995
_diffrn_measurement_device_type bruker-CCD
_diffrn_radiation_type MoK\a
_diffrn_radiation_wavelength 0.71073
_diffrn_reflns_av_R_equivalents 0.0479
_diffrn_reflns_av_unetI/netI 0.0550
_diffrn_reflns_Laue_measured_fraction_full 0.995
_diffrn_reflns_Laue_measured_fraction_max 0.995
_diffrn_reflns_limit_h_max 26
_diffrn_reflns_limit_h_min -26
_diffrn_reflns_limit_k_max 26
_diffrn_reflns_limit_k_min -24
_diffrn_reflns_limit_l_max 19
_diffrn_reflns_limit_l_min -15
_diffrn_reflns_number 8603
_diffrn_reflns_point_group_measured_fraction_full 0.995
_diffrn_reflns_point_group_measured_fraction_max 0.995
_diffrn_reflns_theta_full 25.008
_diffrn_reflns_theta_max 25.008
_diffrn_reflns_theta_min 3.050
_exptl_absorpt_coefficient_mu 2.043
_exptl_crystal_colour yellow
_exptl_crystal_density_diffrn 1.673
_exptl_crystal_description block
_exptl_crystal_F_000 3639
_exptl_crystal_size_max 0.210
_exptl_crystal_size_mid 0.200
_exptl_crystal_size_min 0.190
_refine_diff_density_max 0.522
_refine_diff_density_min -2.181
_refine_diff_density_rms 0.110
_refine_ls_extinction_method none
_refine_ls_goodness_of_fit_ref 1.027
_refine_ls_hydrogen_treatment constr
_refine_ls_matrix_type full
_refine_ls_number_parameters 246
_refine_ls_number_reflns 2769
_refine_ls_number_restraints 126
_refine_ls_restrained_S_all 1.059
_refine_ls_R_factor_all 0.0707
_refine_ls_R_factor_gt 0.0511
_refine_ls_shift/su_max 0.000
_refine_ls_shift/su_mean 0.000
_refine_ls_structure_factor_coef Fsqd
_refine_ls_weighting_details 'w=1/[\s^2^(Fo^2^)+(0.0579P)^2^+83.7578P] where P=(Fo^2^+2Fc^2^)/3'
_refine_ls_weighting_scheme calc
_refine_ls_wR_factor_gt 0.1285
_refine_ls_wR_factor_ref 0.1470
_reflns_Friedel_coverage 0.000
_reflns_number_gt 2180
_reflns_number_total 2769
_reflns_threshold_expression 'I > 2\s(I)'
_cod_data_source_file c7nj02359f2.cif
_cod_data_source_block qq
_cod_database_code 7056555
_shelx_shelxl_version_number 2014/7
_shelx_space_group_comment
;
The symmetry employed for this shelxl refinement is uniquely defined
by the following loop, which should always be used as a source of
symmetry information in preference to the above space-group names.
They are only intended as comments.
;
_shelx_estimated_absorpt_t_min 0.674
_shelx_estimated_absorpt_t_max 0.698

loop_
_space_group_symop_operation_xyz
'x, y, z'
'-y, x-y, z'
'-x+y, -x, z'
'x+2/3, y+1/3, z+1/3'
'-y+2/3, x-y+1/3, z+1/3'
'-x+y+2/3, -x+1/3, z+1/3'
'x+1/3, y+2/3, z+2/3'
'-y+1/3, x-y+2/3, z+2/3'
'-x+y+1/3, -x+2/3, z+2/3'
'-x, -y, -z'
'y, -x+y, -z'
'x-y, x, -z'
'-x+2/3, -y+1/3, -z+1/3'
'y+2/3, -x+y+1/3, -z+1/3'
'x-y+2/3, x+1/3, -z+1/3'
'-x+1/3, -y+2/3, -z+2/3'
'y+1/3, -x+y+2/3, -z+2/3'
'x-y+1/3, x+2/3, -z+2/3'

loop_
_atom_site_label
_atom_site_type_symbol
_atom_site_fract_x
_atom_site_fract_y
_atom_site_fract_z
_atom_site_U_iso_or_equiv
_atom_site_adp_type
_atom_site_occupancy
_atom_site_site_symmetry_order
_atom_site_calc_flag
_atom_site_refinement_flags_posn
_atom_site_refinement_flags_adp
_atom_site_refinement_flags_occupancy
_atom_site_disorder_assembly
_atom_site_disorder_group
Mn1 Mn 0.0000 0.0000 0.22448(9) 0.0344(3) Uani 1 3 d S T P . .
Cu1 Cu -0.47210(3) -0.14078(3) 0.19513(4) 0.0335(2) Uani 1 1 d . . . . .
Cu2 Cu 0.0000 0.0000 0.0000 0.0371(4) Uani 1 6 d S T P . .
Cl1 Cl -0.55343(8) -0.16440(10) 0.09708(9) 0.0583(5) Uani 1 1 d . . . . .
O1 O -0.40666(18) -0.1281(2) 0.1134(2) 0.0392(9) Uani 1 1 d . . . . .
O2 O -0.0994(2) -0.0330(3) 0.2094(4) 0.0750(15) Uani 1 1 d . U . . .
O3 O -0.0882(3) -0.0238(3) 0.0753(4) 0.0911(18) Uani 1 1 d . U . . .
N1 N -0.5355(2) -0.1447(2) 0.2832(3) 0.0385(10) Uani 1 1 d . . . . .
H1A H -0.5581 -0.1230 0.2664 0.046 Uiso 1 1 d R U . A .
H1B H -0.5670 -0.1892 0.2941 0.046 Uiso 1 1 d R U . . .
N2 N -0.4028(2) -0.1058(3) 0.2820(3) 0.0512(14) Uani 1 1 d . . . . .
C7 C -0.3386(3) -0.0874(3) 0.2744(3) 0.0472(15) Uani 1 1 d . . . . .
H7 H -0.3115 -0.0742 0.3212 0.057 Uiso 1 1 calc R U . . .
C8 C -0.3057(3) -0.0859(3) 0.1985(3) 0.0356(12) Uani 1 1 d . . . . .
C9 C -0.2344(3) -0.0638(3) 0.2022(4) 0.0404(13) Uani 1 1 d . . . . .
H9 H -0.2122 -0.0527 0.2524 0.048 Uiso 1 1 calc R U . . .
C10 C -0.1974(3) -0.0584(3) 0.1333(4) 0.0433(14) Uani 1 1 d . . . . .
C11 C -0.2317(3) -0.0744(4) 0.0586(4) 0.0576(18) Uani 1 1 d . . . . .
H11 H -0.2068 -0.0691 0.0113 0.069 Uiso 1 1 calc R U . . .
C12 C -0.3007(3) -0.0974(3) 0.0532(4) 0.0536(16) Uani 1 1 d . . . . .
H12 H -0.3220 -0.1086 0.0025 0.064 Uiso 1 1 calc R U . . .
C13 C -0.3405(3) -0.1047(3) 0.1231(3) 0.0373(12) Uani 1 1 d . . . . .
C14 C -0.1226(3) -0.0364(3) 0.1389(5) 0.0603(19) Uani 1 1 d . . . . .
O2W O 0.0000 0.0000 0.5000 0.117(4) Uani 1 6 d GS TU P . .
H2WB H -0.0480 -0.0164 0.5110 0.176 Uiso 0.1667 1 d R U P . .
H2WA H 0.0103 -0.0362 0.5110 0.176 Uiso 0.1667 1 d R U P . .
C1 C -0.4906(4) -0.0998(6) 0.3533(4) 0.021(2) Uani 0.528(13) 1 d D U P A 1
H1 H -0.4683 -0.0509 0.3382 0.025 Uiso 0.528(13) 1 calc R U P A 1
C2 C -0.5339(3) -0.1128(3) 0.4297(3) 0.0490(15) Uani 0.528(13) 1 d D U P A 1
H2A H -0.5525 -0.0818 0.4291 0.059 Uiso 0.528(13) 1 calc R U P A 1
H2B H -0.5728 -0.1597 0.4273 0.059 Uiso 0.528(13) 1 calc R U P A 1
C3 C -0.4978(6) -0.1040(11) 0.5077(6) 0.087(6) Uani 0.528(13) 1 d D U P A 1
H3A H -0.5067 -0.1488 0.5269 0.104 Uiso 0.528(13) 1 calc R U P A 1
H3B H -0.5162 -0.0855 0.5478 0.104 Uiso 0.528(13) 1 calc R U P A 1
C4 C -0.4216(6) -0.0567(9) 0.5004(9) 0.082(6) Uani 0.528(13) 1 d D U P A 1
H4A H -0.4001 -0.0572 0.5515 0.098 Uiso 0.528(13) 1 calc R U P A 1
H4B H -0.4128 -0.0100 0.4919 0.098 Uiso 0.528(13) 1 calc R U P A 1
C5 C -0.3874(3) -0.0748(4) 0.4322(3) 0.0573(17) Uani 0.528(13) 1 d D U P A 1
H5A H -0.3525 -0.0322 0.4071 0.069 Uiso 0.528(13) 1 calc R U P A 1
H5B H -0.3640 -0.0974 0.4556 0.069 Uiso 0.528(13) 1 calc R U P A 1
C6 C -0.4359(4) -0.1209(4) 0.3668(5) 0.019(2) Uani 0.528(13) 1 d D U P A 1
H6 H -0.4568 -0.1700 0.3811 0.023 Uiso 0.528(13) 1 calc R U P A 1
C6A C -0.4276(5) -0.0821(8) 0.3550(5) 0.053(4) Uani 0.472(13) 1 d D U P A 2
H6A H -0.4218 -0.0366 0.3420 0.064 Uiso 0.472(13) 1 calc R U P A 2
C3A C -0.4817(5) -0.0652(6) 0.4949(6) 0.037(3) Uani 0.472(13) 1 d D U P A 2
H3AA H -0.4585 -0.0176 0.4762 0.045 Uiso 0.472(13) 1 calc R U P A 2
H3AB H -0.5060 -0.0679 0.5449 0.045 Uiso 0.472(13) 1 calc R U P A 2
C1A C -0.5031(5) -0.1323(8) 0.3608(8) 0.052(5) Uani 0.472(13) 1 d D U P A 2
H1AA H -0.5068 -0.1763 0.3769 0.062 Uiso 0.472(13) 1 calc R U P A 2
C4A C -0.4286(6) -0.0877(8) 0.5106(5) 0.042(4) Uani 0.472(13) 1 d D U P A 2
H4AA H -0.3982 -0.0612 0.5549 0.050 Uiso 0.472(13) 1 calc R U P A 2
H4AB H -0.4515 -0.1364 0.5248 0.050 Uiso 0.472(13) 1 calc R U P A 2
C2A C -0.5339(3) -0.1128(3) 0.4297(3) 0.0490(15) Uani 0.472(13) 1 d D U P A 2
H2AA H -0.5685 -0.1549 0.4561 0.059 Uiso 0.472(13) 1 calc R U P A 2
H2AB H -0.5574 -0.0898 0.4075 0.059 Uiso 0.472(13) 1 calc R U P A 2
C5A C -0.3874(3) -0.0748(4) 0.4322(3) 0.0573(17) Uani 0.472(13) 1 d D U P A 2
H5AA H -0.3477 -0.0285 0.4341 0.069 Uiso 0.472(13) 1 calc R U P A 2
H5AB H -0.3703 -0.1070 0.4298 0.069 Uiso 0.472(13) 1 calc R U P A 2
O1W O 0.0260(10) 0.0363(9) 0.3489(10) 0.099(4) Uani 0.3333 1 d . U P . .
H1WA H 0.0575 0.0798 0.3633 0.148 Uiso 0.3333 1 d R U P . .
H1WC H 0.0000 0.0000 0.3853 0.148 Uiso 1 3 d R U P . .

loop_
_atom_site_aniso_label
_atom_site_aniso_U_11
_atom_site_aniso_U_22
_atom_site_aniso_U_33
_atom_site_aniso_U_23
_atom_site_aniso_U_13
_atom_site_aniso_U_12
Mn1 0.0342(5) 0.0342(5) 0.0348(8) 0.000 0.000 0.0171(2)
Cu1 0.0274(3) 0.0449(4) 0.0257(4) -0.0065(3) 0.0007(2) 0.0163(3)
Cu2 0.0358(5) 0.0358(5) 0.0396(9) 0.000 0.000 0.0179(3)
Cl1 0.0525(9) 0.1000(13) 0.0357(8) -0.0162(8) -0.0128(7) 0.0481(9)
O1 0.0327(19) 0.051(2) 0.0265(19) -0.0045(16) 0.0026(15) 0.0151(17)
O2 0.037(2) 0.086(3) 0.105(4) 0.002(3) 0.012(3) 0.033(2)
O3 0.051(3) 0.099(4) 0.122(4) 0.007(3) 0.053(3) 0.036(3)
N1 0.031(2) 0.051(3) 0.033(3) -0.003(2) 0.0022(19) 0.021(2)
N2 0.026(2) 0.083(4) 0.029(3) -0.020(2) 0.0052(19) 0.016(2)
C7 0.030(3) 0.071(4) 0.029(3) -0.007(3) 0.000(2) 0.016(3)
C8 0.026(2) 0.041(3) 0.037(3) 0.001(2) 0.009(2) 0.015(2)
C9 0.032(3) 0.041(3) 0.045(3) -0.002(3) 0.002(2) 0.016(2)
C10 0.034(3) 0.038(3) 0.054(4) 0.002(3) 0.018(3) 0.015(2)
C11 0.049(4) 0.068(4) 0.047(4) 0.005(3) 0.033(3) 0.022(3)
C12 0.047(4) 0.070(4) 0.029(3) -0.001(3) 0.013(3) 0.018(3)
C13 0.036(3) 0.035(3) 0.036(3) 0.003(2) 0.012(2) 0.014(2)
C14 0.039(3) 0.043(3) 0.098(6) 0.007(4) 0.023(4) 0.020(3)
O2W 0.122(6) 0.122(6) 0.108(8) 0.000 0.000 0.061(3)
C1 0.021(5) 0.026(5) 0.014(4) 0.003(4) 0.005(3) 0.010(4)
C2 0.047(3) 0.064(3) 0.038(3) 0.001(3) 0.011(2) 0.029(3)
C3 0.098(9) 0.103(10) 0.064(8) 0.003(7) 0.017(7) 0.053(7)
C4 0.082(9) 0.074(9) 0.052(8) -0.030(7) 0.006(6) 0.011(6)
C5 0.048(3) 0.078(4) 0.034(3) -0.015(3) -0.002(3) 0.023(3)
C6 0.020(4) 0.015(4) 0.016(4) -0.001(3) 0.001(3) 0.003(3)
C6A 0.044(7) 0.058(8) 0.040(7) -0.021(6) 0.011(5) 0.013(6)
C3A 0.045(6) 0.045(6) 0.019(5) -0.006(5) 0.011(4) 0.020(5)
C1A 0.049(7) 0.055(8) 0.044(7) -0.001(6) 0.001(5) 0.021(6)
C4A 0.045(6) 0.044(7) 0.018(5) -0.001(5) -0.001(5) 0.009(5)
C2A 0.047(3) 0.064(3) 0.038(3) 0.001(3) 0.011(2) 0.029(3)
C5A 0.048(3) 0.078(4) 0.034(3) -0.015(3) -0.002(3) 0.023(3)
O1W 0.091(6) 0.098(6) 0.089(6) -0.001(5) 0.003(5) 0.032(5)

loop_
_atom_type_symbol
_atom_type_description
_atom_type_scat_dispersion_real
_atom_type_scat_dispersion_imag
_atom_type_scat_source
C C 0.0030 0.0020 'International Tables Vol C Tables 4.2.6.8 and 6.1.1.4'
H H 0.0000 0.0000 'International Tables Vol C Tables 4.2.6.8 and 6.1.1.4'
Cl Cl 0.1480 0.1590 'International Tables Vol C Tables 4.2.6.8 and 6.1.1.4'
Cu Cu 0.3200 1.2650 'International Tables Vol C Tables 4.2.6.8 and 6.1.1.4'
N N 0.0060 0.0030 'International Tables Vol C Tables 4.2.6.8 and 6.1.1.4'
O O 0.0110 0.0060 'International Tables Vol C Tables 4.2.6.8 and 6.1.1.4'
Zn Zn 0.2840 1.4300 'International Tables Vol C Tables 4.2.6.8 and 6.1.1.4'
Mn Mn 0.3368 0.7283 'International Tables Vol C Tables 4.2.6.8 and 6.1.1.4'

loop_
_geom_angle_atom_site_label_1
_geom_angle_atom_site_label_2
_geom_angle_atom_site_label_3
_geom_angle
_geom_angle_site_symmetry_1
_geom_angle_site_symmetry_3
O2 Mn1 O2 118.44(8) 3 2
O2 Mn1 O2 118.44(8) 3 .
O2 Mn1 O2 118.44(8) 2 .
O2 Mn1 O1W 107.4(6) 3 3
O2 Mn1 O1W 77.8(5) 2 3
O2 Mn1 O1W 105.6(7) . 3
O2 Mn1 O1W 77.8(5) 3 .
O2 Mn1 O1W 105.6(7) 2 .
O2 Mn1 O1W 107.4(6) . .
O1W Mn1 O1W 33.6(7) 3 .
O2 Mn1 O1W 105.6(7) 3 2
O2 Mn1 O1W 107.4(6) 2 2
O2 Mn1 O1W 77.8(5) . 2
O1W Mn1 O1W 33.6(7) 3 2
O1W Mn1 O1W 33.6(7) . 2
O1 Cu1 N2 93.46(16) . .
O1 Cu1 N1 174.65(18) . .
N2 Cu1 N1 83.69(18) . .
O1 Cu1 Cl1 89.94(12) . .
N2 Cu1 Cl1 170.11(18) . .
N1 Cu1 Cl1 92.15(13) . .
O1 Cu1 Cl1 93.11(13) . 14_445
N2 Cu1 Cl1 87.18(18) . 14_445
N1 Cu1 Cl1 91.27(15) . 14_445
Cl1 Cu1 Cl1 101.92(9) . 14_445
O3 Cu2 O3 89.7(3) . 12
O3 Cu2 O3 90.3(3) . 3
O3 Cu2 O3 180.0(5) 12 3
O3 Cu2 O3 180.00(19) . 10
O3 Cu2 O3 90.3(3) 12 10
O3 Cu2 O3 89.7(3) 3 10
O3 Cu2 O3 89.7(3) . 11
O3 Cu2 O3 90.3(3) 12 11
O3 Cu2 O3 89.7(3) 3 11
O3 Cu2 O3 90.3(3) 10 11
O3 Cu2 O3 90.3(3) . 2
O3 Cu2 O3 89.7(3) 12 2
O3 Cu2 O3 90.3(3) 3 2
O3 Cu2 O3 89.7(3) 10 2
O3 Cu2 O3 180.0(3) 11 2
Cu1 Cl1 Cu1 116.83(6) . 15_455
C13 O1 Cu1 127.2(3) . .
C14 O2 Mn1 119.5(5) . .
C14 O3 Cu2 157.5(6) . .
C1A N1 Cu1 111.3(5) . .
C1 N1 Cu1 107.5(3) . .
C7 N2 C6A 120.4(5) . .
C7 N2 C6 119.7(5) . .
C7 N2 Cu1 126.2(4) . .
C6A N2 Cu1 111.1(4) . .
C6 N2 Cu1 112.1(3) . .
N2 C7 C8 124.4(5) . .
C13 C8 C9 119.9(5) . .
C13 C8 C7 123.8(5) . .
C9 C8 C7 116.3(5) . .
C10 C9 C8 121.3(5) . .
C9 C10 C11 118.3(5) . .
C9 C10 C14 120.4(6) . .
C11 C10 C14 121.3(6) . .
C12 C11 C10 121.8(5) . .
C11 C12 C13 121.2(6) . .
O1 C13 C8 124.7(5) . .
O1 C13 C12 117.9(5) . .
C8 C13 C12 117.4(5) . .
O3 C14 O2 124.8(7) . .
O3 C14 C10 119.2(8) . .
O2 C14 C10 116.0(6) . .
C2 C1 N1 110.6(6) . .
C2 C1 C6 110.5(6) . .
N1 C1 C6 105.7(6) . .
C3 C2 C1 116.1(6) . .
C2 C3 C4 112.2(10) . .
C3 C4 C5 114.7(9) . .
C6 C5 C4 115.0(6) . .
C5 C6 C1 107.8(6) . .
C5 C6 N2 113.3(6) . .
C1 C6 N2 99.8(6) . .
C1A C6A C5A 114.4(9) . .
C1A C6A N2 105.1(8) . .
C5A C6A N2 113.5(9) . .
C4A C3A C2A 109.4(8) . .
N1 C1A C6A 111.2(10) . .
N1 C1A C2A 118.2(9) . .
C6A C1A C2A 110.0(8) . .
C5A C4A C3A 106.8(7) . .
C1A C2A C3A 115.2(6) . .
C6A C5A C4A 114.8(6) . .
O1W O1W O1W 60.002(4) 3 2
O1W O1W Mn1 73.2(4) 3 .
O1W O1W Mn1 73.2(4) 2 .

loop_
_geom_bond_atom_site_label_1
_geom_bond_atom_site_label_2
_geom_bond_distance
_geom_bond_site_symmetry_2
Mn1 O2 1.972(5) 3
Mn1 O2 1.972(5) 2
Mn1 O2 1.972(5) .
Mn1 O1W 2.170(17) 3
Mn1 O1W 2.170(17) .
Mn1 O1W 2.170(17) 2
Cu1 O1 1.898(3) .
Cu1 N2 1.958(5) .
Cu1 N1 1.995(4) .
Cu1 Cl1 2.2839(15) .
Cu1 Cl1 2.8932(17) 14_445
Cu2 O3 2.155(4) .
Cu2 O3 2.155(4) 12
Cu2 O3 2.155(4) 3
Cu2 O3 2.155(4) 10
Cu2 O3 2.155(4) 11
Cu2 O3 2.155(4) 2
Cl1 Cu1 2.8934(17) 15_455
O1 C13 1.307(6) .
O2 C14 1.257(9) .
O3 C14 1.244(9) .
N1 C1A 1.423(14) .
N1 C1 1.527(10) .
N2 C7 1.284(7) .
N2 C6A 1.523(12) .
N2 C6 1.536(9) .
C7 C8 1.439(7) .
C8 C13 1.411(8) .
C8 C9 1.412(7) .
C9 C10 1.372(8) .
C10 C11 1.396(9) .
C10 C14 1.489(8) .
C11 C12 1.361(9) .
C12 C13 1.412(7) .
C1 C2 1.522(7) .
C1 C6 1.529(8) .
C2 C3 1.475(9) .
C3 C4 1.493(9) .
C4 C5 1.521(9) .
C5 C6 1.507(7) .
C6A C1A 1.490(9) .
C6A C5A 1.515(9) .
C3A C4A 1.524(9) .
C3A C2A 1.549(8) .
C1A C2A 1.497(9) .
C4A C5A 1.524(8) .
O1W O1W 1.25(3) 3
O1W O1W 1.25(3) 2

loop_
_geom_torsion_atom_site_label_1
_geom_torsion_atom_site_label_2
_geom_torsion_atom_site_label_3
_geom_torsion_atom_site_label_4
_geom_torsion
_geom_torsion_site_symmetry_1
N2 Cu1 O1 C13 1.2(5) .
Cl1 Cu1 O1 C13 171.9(4) .
Cl1 Cu1 O1 C13 -86.2(4) 14_445
C6A N2 C7 C8 -157.7(9) .
C6 N2 C7 C8 166.4(6) .
Cu1 N2 C7 C8 3.8(10) .
N2 C7 C8 C13 -0.2(10) .
N2 C7 C8 C9 179.6(6) .
C13 C8 C9 C10 1.8(8) .
C7 C8 C9 C10 -178.0(5) .
C8 C9 C10 C11 0.8(9) .
C8 C9 C10 C14 -178.8(5) .
C9 C10 C11 C12 -2.5(10) .
C14 C10 C11 C12 177.1(6) .
C10 C11 C12 C13 1.5(11) .
Cu1 O1 C13 C8 1.5(8) .
Cu1 O1 C13 C12 -178.1(4) .
C9 C8 C13 O1 177.5(5) .
C7 C8 C13 O1 -2.6(9) .
C9 C8 C13 C12 -2.8(8) .
C7 C8 C13 C12 177.0(6) .
C11 C12 C13 O1 -179.1(6) .
C11 C12 C13 C8 1.2(9) .
Cu2 O3 C14 O2 6.7(19) .
Cu2 O3 C14 C10 -172.1(10) .
Mn1 O2 C14 O3 4.2(10) .
Mn1 O2 C14 C10 -177.0(4) .
C9 C10 C14 O3 -171.4(6) .
C11 C10 C14 O3 9.0(9) .
C9 C10 C14 O2 9.6(9) .
C11 C10 C14 O2 -169.9(6) .
Cu1 N1 C1 C2 -167.2(5) .
Cu1 N1 C1 C6 -47.6(7) .
N1 C1 C2 C3 149.5(11) .
C6 C1 C2 C3 32.9(13) .
C1 C2 C3 C4 24(2) .
C2 C3 C4 C5 -52(2) .
C3 C4 C5 C6 19(2) .
C4 C5 C6 C1 37.2(12) .
C4 C5 C6 N2 146.6(11) .
C2 C1 C6 C5 -63.8(9) .
N1 C1 C6 C5 176.6(6) .
C2 C1 C6 N2 177.8(6) .
N1 C1 C6 N2 58.1(7) .
C7 N2 C6 C5 35.4(9) .
Cu1 N2 C6 C5 -159.7(5) .
C7 N2 C6 C1 149.7(7) .
Cu1 N2 C6 C1 -45.4(7) .
C7 N2 C6A C1A -158.9(11) .
Cu1 N2 C6A C1A 37.0(13) .
C7 N2 C6A C5A -33.2(14) .
Cu1 N2 C6A C5A 162.7(7) .
Cu1 N1 C1A C6A 33.8(14) .
Cu1 N1 C1A C2A 162.4(9) .
C5A C6A C1A N1 -170.6(10) .
N2 C6A C1A N1 -45.4(16) .
C5A C6A C1A C2A 56.5(18) .
N2 C6A C1A C2A -178.3(10) .
C2A C3A C4A C5A 65.4(12) .
N1 C1A C2A C3A -149.5(10) .
C6A C1A C2A C3A -20.3(17) .
C4A C3A C2A C1A -39.8(13) .
C1A C6A C5A C4A -29.6(16) .
N2 C6A C5A C4A -150.2(10) .
C3A C4A C5A C6A -31.1(13) .
